data_1508392
loop_
_publ_author_name
'Harrison, William T.A.'
'Currie, William R.'

_publ_section_title
;
 1,5-Diaminopentane As A Structure-Directing Agent for Zincophosphate
 Networks: Zn3(PO4)2(C5H14N2)2&#x00B7;3H2O and
 C5H16N2&#x00B7;Zn3(PO4)2(HPO4)&#x00B7;H2O
;
_journal_issue 3
_journal_name_full Crystals
_journal_page_first 974
_journal_page_last 983
_journal_paper_doi 10.3390/cryst2030974
_journal_volume 2
_journal_year 2012
_chemical_formula_moiety 'H O12 P3 Zn3, C5 H16 N2, H2 O'
_chemical_formula_sum 'C5 H19 N2 O13 P3 Zn3'
_chemical_formula_weight 604.24
_chemical_name_systematic
; 
 ? 
;
_space_group_IT_number 14
_symmetry_cell_setting monoclinic
_symmetry_space_group_name_Hall '-P 2ybc'
_symmetry_space_group_name_H-M 'P 1 21/c 1'
_atom_sites_solution_hydrogens geom
_atom_sites_solution_primary direct
_atom_sites_solution_secondary difmap
_audit_creation_method SHELXL-97
_cell_angle_alpha 90.00
_cell_angle_beta 96.979(3)
_cell_angle_gamma 90.00
_cell_formula_units_Z 4
_cell_length_a 11.3275(15)
_cell_length_b 8.3235(11)
_cell_length_c 18.588(2)
_cell_measurement_temperature 293(2)
_cell_volume 1739.6(4)
_computing_structure_refinement 'SHELXL-97 (Sheldrick, 1997)'
_computing_structure_solution 'SHELXS-97 (Sheldrick, 1990)'
_diffrn_ambient_temperature 293(2)
_diffrn_measured_fraction_theta_full 0.977
_diffrn_measured_fraction_theta_max 0.977
_diffrn_radiation_monochromator graphite
_diffrn_radiation_source 'fine-focus sealed tube'
_diffrn_radiation_type MoK\a
_diffrn_radiation_wavelength 0.71073
_diffrn_reflns_av_R_equivalents 0.0759
_diffrn_reflns_av_sigmaI/netI 0.1081
_diffrn_reflns_limit_h_max 15
_diffrn_reflns_limit_h_min -14
_diffrn_reflns_limit_k_max 11
_diffrn_reflns_limit_k_min -11
_diffrn_reflns_limit_l_max 26
_diffrn_reflns_limit_l_min -20
_diffrn_reflns_number 10734
_diffrn_reflns_theta_full 30.00
_diffrn_reflns_theta_max 30.00
_diffrn_reflns_theta_min 4.34
_exptl_absorpt_coefficient_mu 4.447
_exptl_absorpt_correction_T_max 0.4150
_exptl_absorpt_correction_T_min 0.2693
_exptl_absorpt_correction_type multi-scan
_exptl_crystal_colour colourless
_exptl_crystal_density_diffrn 2.307
_exptl_crystal_density_method 'not measured'
_exptl_crystal_description block
_exptl_crystal_F_000 1208
_exptl_crystal_size_max 0.40
_exptl_crystal_size_mid 0.30
_exptl_crystal_size_min 0.24
_refine_diff_density_max 1.972
_refine_diff_density_min -0.845
_refine_diff_density_rms 0.174
_refine_ls_extinction_method none
_refine_ls_goodness_of_fit_ref 0.956
_refine_ls_hydrogen_treatment constr
_refine_ls_matrix_type full
_refine_ls_number_parameters 237
_refine_ls_number_reflns 4954
_refine_ls_number_restraints 2
_refine_ls_restrained_S_all 0.957
_refine_ls_R_factor_all 0.1047
_refine_ls_R_factor_gt 0.0561
_refine_ls_shift/su_max 0.084
_refine_ls_shift/su_mean 0.005
_refine_ls_structure_factor_coef Fsqd
_refine_ls_weighting_details 'calc w=1/[\s^2^(Fo^2^)+(0.0445P)^2^] where P=(Fo^2^+2Fc^2^)/3'
_refine_ls_weighting_scheme calc
_refine_ls_wR_factor_gt 0.1059
_refine_ls_wR_factor_ref 0.1191
_reflns_number_gt 3105
_reflns_number_total 4954
_reflns_threshold_expression >2sigma(I)
_cod_data_source_file C5H19N2O13P3Zn3_P21_c_crystals-02-00974-s001DC136.cif
_cod_data_source_block test_chateigner_1508392
_cod_original_sg_symbol_H-M 'P 21/c'
_cod_database_code 1508392

loop_
_symmetry_equiv_pos_as_xyz
'x, y, z'
'-x, y+1/2, -z+1/2'
'-x, -y, -z'
'x, -y-1/2, z-1/2'

loop_
_atom_site_label
_atom_site_type_symbol
_atom_site_fract_x
_atom_site_fract_y
_atom_site_fract_z
_atom_site_U_iso_or_equiv
_atom_site_adp_type
_atom_site_occupancy
_atom_site_symmetry_multiplicity
_atom_site_calc_flag
_atom_site_refinement_flags
Zn1 Zn 0.62539(6) 0.63858(8) 0.20278(3) 0.01721(15) Uani 1 1 d .
Zn2 Zn 0.35336(6) 0.64775(8) 0.26402(3) 0.01799(16) Uani 1 1 d .
Zn3 Zn 0.63247(6) 0.54416(8) 0.42558(3) 0.01627(15) Uani 1 1 d .
P1 P 0.56122(13) 0.85801(16) 0.32752(7) 0.0148(3) Uani 1 1 d .
P2 P 0.63862(13) 0.57243(16) 0.59737(7) 0.0147(3) Uani 1 1 d .
P3 P 0.19476(13) 0.92592(17) 0.18731(8) 0.0170(3) Uani 1 1 d .
O1 O 0.6104(4) 0.7633(5) 0.3940(2) 0.0222(9) Uani 1 1 d .
O2 O 0.6569(3) 0.9618(5) 0.3004(2) 0.0215(8) Uani 1 1 d .
O3 O 0.4568(3) 0.9596(5) 0.3466(2) 0.0217(8) Uani 1 1 d .
O4 O 0.5128(3) 0.7412(4) 0.2644(2) 0.0195(8) Uani 1 1 d .
O5 O 0.6959(3) 0.7107(5) 0.6435(2) 0.0218(9) Uani 1 1 d .
O6 O 0.6969(3) 0.5599(5) 0.52713(19) 0.0202(8) Uani 1 1 d .
O7 O 0.6617(4) 0.4112(5) 0.6371(2) 0.0249(9) Uani 1 1 d .
O8 O 0.5043(4) 0.6013(5) 0.5794(2) 0.0225(9) Uani 1 1 d .
O9 O 0.2445(4) 0.9280(5) 0.1156(2) 0.0301(10) Uani 1 1 d .
O10 O 0.2155(4) 0.7687(5) 0.2283(2) 0.0280(10) Uani 1 1 d .
O11 O 0.2347(4) 1.0682(5) 0.2356(2) 0.0283(10) Uani 1 1 d .
O12 O 0.0545(3) 0.9432(5) 0.1711(2) 0.0274(10) Uani 1 1 d .
H12 H 0.0140 0.9582 0.1250 0.033 Uiso 1 1 d R
O13 O -0.0639(5) 0.8951(8) 0.0413(3) 0.0640(18) Uani 1 1 d .
N1 N 1.1136(6) 0.3779(11) 0.2286(4) 0.076(3) Uani 1 1 d .
H1 H 1.1227 0.2892 0.2555 0.091 Uiso 1 1 calc R
H2 H 1.0838 0.4557 0.2539 0.091 Uiso 1 1 calc R
H3 H 1.1838 0.4085 0.2165 0.091 Uiso 1 1 calc R
C1 C 1.0343(10) 0.3463(11) 0.1646(6) 0.071(3) Uani 1 1 d .
H1A H 1.0791 0.2985 0.1288 0.085 Uiso 1 1 calc R
H1B H 0.9757 0.2683 0.1759 0.085 Uiso 1 1 calc R
C2 C 0.9741(9) 0.4839(13) 0.1338(5) 0.073(3) Uani 1 1 d D
H2A H 1.0272 0.5638 0.1174 0.088 Uiso 1 1 calc R
H2B H 0.9215 0.5324 0.1650 0.088 Uiso 1 1 calc R
C3 C 0.909(2) 0.386(3) 0.0722(12) 0.290(17) Uani 1 1 d D
H3A H 0.9604 0.3695 0.0349 0.348 Uiso 1 1 calc R
H3B H 0.8884 0.2816 0.0903 0.348 Uiso 1 1 calc R
C4 C 0.7973(14) 0.470(2) 0.0401(11) 0.154(7) Uani 1 1 d D
H4A H 0.7575 0.5050 0.0807 0.185 Uiso 1 1 calc R
H4B H 0.8231 0.5672 0.0175 0.185 Uiso 1 1 calc R
C5 C 0.7039(7) 0.3982(9) -0.0131(4) 0.0434(19) Uani 1 1 d .
H5A H 0.6661 0.4820 -0.0440 0.052 Uiso 1 1 calc R
H5B H 0.7402 0.3226 -0.0435 0.052 Uiso 1 1 calc R
N2 N 0.6136(5) 0.3151(6) 0.0232(3) 0.0295(12) Uani 1 1 d .
H4 H 0.5598 0.2713 -0.0100 0.035 Uiso 1 1 calc R
H5 H 0.5781 0.3850 0.0497 0.035 Uiso 1 1 calc R
H6 H 0.6481 0.2384 0.0518 0.035 Uiso 1 1 calc R

loop_
_atom_site_aniso_label
_atom_site_aniso_U_11
_atom_site_aniso_U_22
_atom_site_aniso_U_33
_atom_site_aniso_U_23
_atom_site_aniso_U_13
_atom_site_aniso_U_12
Zn1 0.0219(4) 0.0133(3) 0.0167(3) -0.0001(2) 0.0034(2) -0.0015(3)
Zn2 0.0242(4) 0.0139(3) 0.0158(3) -0.0002(2) 0.0022(2) 0.0008(3)
Zn3 0.0211(3) 0.0142(3) 0.0138(3) 0.0016(2) 0.0033(2) 0.0011(3)
P1 0.0218(7) 0.0095(6) 0.0130(6) 0.0009(5) 0.0015(5) 0.0004(6)
P2 0.0199(7) 0.0120(7) 0.0126(7) -0.0004(5) 0.0026(5) 0.0005(5)
P3 0.0180(7) 0.0155(7) 0.0175(7) -0.0003(5) 0.0027(6) -0.0006(6)
O1 0.033(2) 0.015(2) 0.018(2) 0.0048(16) 0.0003(17) -0.0003(17)
O2 0.024(2) 0.017(2) 0.024(2) 0.0041(17) 0.0047(16) -0.0025(17)
O3 0.030(2) 0.0151(19) 0.021(2) 0.0030(16) 0.0075(17) 0.0040(17)
O4 0.022(2) 0.017(2) 0.019(2) -0.0043(15) 0.0021(15) -0.0043(17)
O5 0.024(2) 0.019(2) 0.023(2) -0.0103(16) 0.0057(16) -0.0023(17)
O6 0.024(2) 0.025(2) 0.0125(18) -0.0006(16) 0.0037(15) 0.0019(18)
O7 0.038(3) 0.015(2) 0.023(2) 0.0045(16) 0.0072(18) 0.0053(17)
O8 0.025(2) 0.018(2) 0.024(2) 0.0018(16) 0.0021(17) -0.0024(16)
O9 0.037(3) 0.030(2) 0.026(2) -0.0040(18) 0.0133(19) -0.015(2)
O10 0.027(2) 0.024(2) 0.033(2) 0.0072(18) 0.0004(19) 0.0020(18)
O11 0.031(2) 0.024(2) 0.029(2) -0.0076(18) 0.0002(18) -0.0005(19)
O12 0.017(2) 0.034(3) 0.029(2) 0.0011(19) -0.0040(17) 0.0037(19)
O13 0.034(3) 0.112(6) 0.045(3) -0.002(3) -0.004(2) -0.002(3)
N1 0.031(4) 0.133(8) 0.067(5) 0.053(5) 0.015(4) 0.016(4)
C1 0.094(8) 0.042(5) 0.076(7) 0.003(5) 0.006(6) 0.011(5)
C2 0.076(7) 0.077(7) 0.061(6) -0.018(5) -0.015(5) 0.018(6)
C3 0.26(3) 0.40(5) 0.20(3) 0.01(3) 0.00(3) 0.02(3)
C4 0.102(12) 0.138(15) 0.23(2) -0.047(14) 0.055(13) -0.068(11)
C5 0.044(5) 0.036(4) 0.053(5) 0.002(3) 0.015(4) -0.010(3)
N2 0.041(3) 0.021(3) 0.026(3) 0.000(2) 0.003(2) -0.002(2)

loop_
_atom_type_symbol
_atom_type_description
_atom_type_scat_dispersion_real
_atom_type_scat_dispersion_imag
_atom_type_scat_source
C C 0.0033 0.0016 'International Tables Vol C Tables 4.2.6.8 and 6.1.1.4'
H H 0.0000 0.0000 'International Tables Vol C Tables 4.2.6.8 and 6.1.1.4'
N N 0.0061 0.0033 'International Tables Vol C Tables 4.2.6.8 and 6.1.1.4'
O O 0.0106 0.0060 'International Tables Vol C Tables 4.2.6.8 and 6.1.1.4'
P P 0.1023 0.0942 'International Tables Vol C Tables 4.2.6.8 and 6.1.1.4'
Zn Zn 0.2839 1.4301 'International Tables Vol C Tables 4.2.6.8 and 6.1.1.4'

loop_
_geom_angle_atom_site_label_1
_geom_angle_atom_site_label_2
_geom_angle_atom_site_label_3
_geom_angle
_geom_angle_site_symmetry_1
_geom_angle_site_symmetry_3
_geom_angle_publ_flag
O5 Zn1 O3 116.42(17) 4_575 2_645 ?
O5 Zn1 O11 99.84(17) 4_575 2_645 ?
O3 Zn1 O11 111.23(18) 2_645 2_645 ?
O5 Zn1 O4 112.95(16) 4_575 . ?
O3 Zn1 O4 107.26(16) 2_645 . ?
O11 Zn1 O4 108.87(17) 2_645 . ?
O10 Zn2 O7 107.62(18) . 3_666 ?
O10 Zn2 O2 102.67(17) . 2_645 ?
O7 Zn2 O2 112.15(17) 3_666 2_645 ?
O10 Zn2 O4 120.35(17) . . ?
O7 Zn2 O4 106.52(17) 3_666 . ?
O2 Zn2 O4 107.60(16) 2_645 . ?
O1 Zn3 O9 115.35(18) . 2_645 ?
O1 Zn3 O6 104.59(16) . . ?
O9 Zn3 O6 102.41(17) 2_645 . ?
O1 Zn3 O8 119.91(17) . 3_666 ?
O9 Zn3 O8 106.04(18) 2_645 3_666 ?
O6 Zn3 O8 106.82(16) . 3_666 ?
O1 P1 O2 111.1(2) . . ?
O1 P1 O3 108.5(2) . . ?
O2 P1 O3 111.4(2) . . ?
O1 P1 O4 110.4(2) . . ?
O2 P1 O4 107.6(2) . . ?
O3 P1 O4 107.8(2) . . ?
O5 P2 O6 109.3(2) . . ?
O5 P2 O8 110.2(2) . . ?
O6 P2 O8 110.0(2) . . ?
O5 P2 O7 110.5(2) . . ?
O6 P2 O7 106.5(2) . . ?
O8 P2 O7 110.2(2) . . ?
O9 P3 O10 113.7(3) . . ?
O9 P3 O11 113.4(2) . . ?
O10 P3 O11 111.0(2) . . ?
O9 P3 O12 107.7(2) . . ?
O10 P3 O12 105.3(2) . . ?
O11 P3 O12 105.1(2) . . ?
P1 O1 Zn3 139.8(2) . . y
P1 O2 Zn2 131.5(2) . 2_655 y
P1 O3 Zn1 131.2(2) . 2_655 y
P1 O4 Zn2 119.0(2) . . y
P1 O4 Zn1 120.1(2) . . y
Zn2 O4 Zn1 118.50(18) . . y
P2 O5 Zn1 129.7(2) . 4_576 y
P2 O6 Zn3 132.9(2) . . y
P2 O7 Zn2 130.5(2) . 3_666 y
P2 O8 Zn3 132.1(2) . 3_666 y
P3 O9 Zn3 136.2(3) . 2_655 y
P3 O10 Zn2 134.4(3) . . y
P3 O11 Zn1 138.6(3) . 2_655 y
P3 O12 H12 123.8 . . ?
C1 N1 H1 109.5 . . ?
C1 N1 H2 109.5 . . ?
H1 N1 H2 109.5 . . ?
C1 N1 H3 109.5 . . ?
H1 N1 H3 109.5 . . ?
H2 N1 H3 109.5 . . ?
C2 C1 N1 114.3(8) . . ?
C2 C1 H1A 108.7 . . ?
N1 C1 H1A 108.7 . . ?
C2 C1 H1B 108.7 . . ?
N1 C1 H1B 108.7 . . ?
H1A C1 H1B 107.6 . . ?
C1 C2 C3 92.2(11) . . ?
C1 C2 H2A 113.3 . . ?
C3 C2 H2A 113.2 . . ?
C1 C2 H2B 113.3 . . ?
C3 C2 H2B 113.2 . . ?
H2A C2 H2B 110.6 . . ?
C4 C3 C2 111.0(14) . . ?
C4 C3 H3A 109.4 . . ?
C2 C3 H3A 109.4 . . ?
C4 C3 H3B 109.5 . . ?
C2 C3 H3B 109.4 . . ?
H3A C3 H3B 108.0 . . ?
C5 C4 C3 125.0(12) . . ?
C5 C4 H4A 106.1 . . ?
C3 C4 H4A 106.1 . . ?
C5 C4 H4B 106.1 . . ?
C3 C4 H4B 106.1 . . ?
H4A C4 H4B 106.3 . . ?
N2 C5 C4 111.5(9) . . ?
N2 C5 H5A 109.3 . . ?
C4 C5 H5A 109.3 . . ?
N2 C5 H5B 109.3 . . ?
C4 C5 H5B 109.4 . . ?
H5A C5 H5B 108.0 . . ?
C5 N2 H4 109.5 . . ?
C5 N2 H5 109.5 . . ?
H4 N2 H5 109.5 . . ?
C5 N2 H6 109.5 . . ?
H4 N2 H6 109.5 . . ?
H5 N2 H6 109.5 . . ?

loop_
_geom_bond_atom_site_label_1
_geom_bond_atom_site_label_2
_geom_bond_distance
_geom_bond_site_symmetry_2
_geom_bond_publ_flag
Zn1 O5 1.908(4) 4_575 y
Zn1 O3 1.929(4) 2_645 y
Zn1 O11 1.930(4) 2_645 y
Zn1 O4 2.005(4) . y
Zn2 O10 1.909(4) . y
Zn2 O7 1.929(4) 3_666 y
Zn2 O2 1.952(4) 2_645 y
Zn2 O4 1.966(4) . y
Zn3 O1 1.923(4) . y
Zn3 O9 1.929(4) 2_645 y
Zn3 O6 1.944(4) . y
Zn3 O8 1.959(4) 3_666 y
P1 O1 1.514(4) . y
P1 O2 1.519(4) . y
P1 O3 1.530(4) . y
P1 O4 1.570(4) . y
P2 O5 1.532(4) . y
P2 O6 1.537(4) . y
P2 O8 1.537(4) . y
P2 O7 1.539(4) . y
P3 O9 1.509(4) . y
P3 O10 1.517(4) . y
P3 O11 1.522(4) . y
P3 O12 1.588(4) . y
O2 Zn2 1.952(4) 2_655 ?
O3 Zn1 1.929(4) 2_655 ?
O5 Zn1 1.908(4) 4_576 ?
O7 Zn2 1.929(4) 3_666 ?
O8 Zn3 1.959(4) 3_666 ?
O9 Zn3 1.929(4) 2_655 ?
O11 Zn1 1.930(4) 2_655 ?
O12 H12 0.9300 . ?
N1 C1 1.425(11) . ?
N1 H1 0.8900 . ?
N1 H2 0.8900 . ?
N1 H3 0.8900 . ?
C1 C2 1.417(12) . ?
C1 H1A 0.9700 . ?
C1 H1B 0.9700 . ?
C2 C3 1.521(5) . ?
C2 H2A 0.9700 . ?
C2 H2B 0.9700 . ?
C3 C4 1.503(5) . ?
C3 H3A 0.9700 . ?
C3 H3B 0.9700 . ?
C4 C5 1.484(17) . ?
C4 H4A 0.9700 . ?
C4 H4B 0.9700 . ?
C5 N2 1.464(8) . ?
C5 H5A 0.9700 . ?
C5 H5B 0.9700 . ?
N2 H4 0.8900 . ?
N2 H5 0.8900 . ?
N2 H6 0.8900 . ?

loop_
_geom_hbond_atom_site_label_D
_geom_hbond_atom_site_label_H
_geom_hbond_atom_site_label_A
_geom_hbond_distance_DH
_geom_hbond_distance_HA
_geom_hbond_distance_DA
_geom_hbond_angle_DHA
_geom_hbond_site_symmetry_A
O12 H12 O13 0.93 1.77 2.644(7) 155 .
N1 H1 O11 0.89 2.29 2.915(9) 127 1_645
N1 H2 O12 0.89 2.22 2.874(9) 130 2_645
N1 H3 O2 0.89 1.92 2.806(8) 174 2_745
N2 H4 O8 0.89 1.99 2.823(6) 155 2_645
N2 H5 O3 0.89 2.11 2.902(6) 148 2_645
N2 H6 O7 0.89 2.01 2.837(7) 154 4_565

loop_
_geom_torsion_atom_site_label_1
_geom_torsion_atom_site_label_2
_geom_torsion_atom_site_label_3
_geom_torsion_atom_site_label_4
_geom_torsion
_geom_torsion_site_symmetry_1
_geom_torsion_site_symmetry_4
O2 P1 O1 Zn3 -119.2(4) . .
O3 P1 O1 Zn3 118.0(4) . .
O4 P1 O1 Zn3 0.1(5) . .
O9 Zn3 O1 P1 72.2(4) 2_645 .
O6 Zn3 O1 P1 -176.2(4) . .
O8 Zn3 O1 P1 -56.5(5) 3_666 .
O1 P1 O2 Zn2 -161.8(3) . 2_655
O3 P1 O2 Zn2 -40.7(4) . 2_655
O4 P1 O2 Zn2 77.3(3) . 2_655
O1 P1 O3 Zn1 165.3(3) . 2_655
O2 P1 O3 Zn1 42.7(4) . 2_655
O4 P1 O3 Zn1 -75.2(3) . 2_655
O1 P1 O4 Zn2 81.2(3) . .
O2 P1 O4 Zn2 -157.4(2) . .
O3 P1 O4 Zn2 -37.1(3) . .
O1 P1 O4 Zn1 -81.1(3) . .
O2 P1 O4 Zn1 40.3(3) . .
O3 P1 O4 Zn1 160.6(2) . .
O10 Zn2 O4 P1 81.2(3) . .
O7 Zn2 O4 P1 -41.4(3) 3_666 .
O2 Zn2 O4 P1 -161.9(2) 2_645 .
O10 Zn2 O4 Zn1 -116.2(2) . .
O7 Zn2 O4 Zn1 121.2(2) 3_666 .
O2 Zn2 O4 Zn1 0.7(3) 2_645 .
O5 Zn1 O4 P1 -67.6(3) 4_575 .
O3 Zn1 O4 P1 162.8(2) 2_645 .
O11 Zn1 O4 P1 42.4(3) 2_645 .
O5 Zn1 O4 Zn2 130.1(2) 4_575 .
O3 Zn1 O4 Zn2 0.5(3) 2_645 .
O11 Zn1 O4 Zn2 -120.0(2) 2_645 .
O6 P2 O5 Zn1 142.7(3) . 4_576
O8 P2 O5 Zn1 21.7(4) . 4_576
O7 P2 O5 Zn1 -100.4(3) . 4_576
O5 P2 O6 Zn3 -130.9(3) . .
O8 P2 O6 Zn3 -9.8(4) . .
O7 P2 O6 Zn3 109.7(3) . .
O1 Zn3 O6 P2 87.6(3) . .
O9 Zn3 O6 P2 -151.8(3) 2_645 .
O8 Zn3 O6 P2 -40.5(4) 3_666 .
O5 P2 O7 Zn2 46.5(4) . 3_666
O6 P2 O7 Zn2 165.1(3) . 3_666
O8 P2 O7 Zn2 -75.5(4) . 3_666
O5 P2 O8 Zn3 -140.6(3) . 3_666
O6 P2 O8 Zn3 98.8(3) . 3_666
O7 P2 O8 Zn3 -18.3(4) . 3_666
O10 P3 O9 Zn3 -114.8(4) . 2_655
O11 P3 O9 Zn3 13.1(5) . 2_655
O12 P3 O9 Zn3 128.9(4) . 2_655
O9 P3 O10 Zn2 58.2(4) . .
O11 P3 O10 Zn2 -70.9(4) . .
O12 P3 O10 Zn2 175.8(3) . .
O7 Zn2 O10 P3 132.4(4) 3_666 .
O2 Zn2 O10 P3 -109.1(4) 2_645 .
O4 Zn2 O10 P3 10.3(5) . .
O9 P3 O11 Zn1 -76.2(5) . 2_655
O10 P3 O11 Zn1 53.1(5) . 2_655
O12 P3 O11 Zn1 166.4(4) . 2_655
N1 C1 C2 C3 179.6(14) . .
C1 C2 C3 C4 158(2) . .
C2 C3 C4 C5 -170.4(15) . .
C3 C4 C5 N2 89(2) . .
